data_7712233
loop_
_publ_author_name
'Eusamio, Javier'
'Medina, Yaiza M.'
'C&#xf3;rdoba, Javier C'
'Vidal-Ferran, Anton'
'Sainz, Daniel'
'Guti&#xe9;rrez, Albert'
'Font-Bardia, Merc&#xe8;'
'Grabulosa, Arnald'

_publ_section_title
;
 Rhodium and ruthenium complexes of methylene-bridged,
 <i>P</i>-stereogenic, unsymmetrical diphosphanes.
;
_journal_issue 8
_journal_name_full 'Dalton transactions (Cambridge, England : 2003)'
_journal_page_first 2424
_journal_page_last 2439
_journal_paper_doi 10.1039/d2dt04026c
_journal_volume 52
_journal_year 2023
_chemical_absolute_configuration rm
_chemical_formula_moiety 'C35 H46 P2 Rh, B F4'
_chemical_formula_sum 'C35 H46 B F4 P2 Rh'
_chemical_formula_weight 718.38
_space_group_crystal_system monoclinic
_space_group_IT_number 4
_space_group_name_Hall 'P 2yb'
_space_group_name_H-M_alt 'P 1 21 1'
_atom_sites_solution_hydrogens geom
_audit_creation_method SHELXL-2018/3
_audit_update_record
;
2022-11-30 deposited with the CCDC.	2023-01-23 downloaded from the CCDC.
;
_cell_angle_alpha 90
_cell_angle_beta 115.3290(10)
_cell_angle_gamma 90
_cell_formula_units_Z 2
_cell_length_a 10.3601(3)
_cell_length_b 16.6890(6)
_cell_length_c 10.6015(4)
_cell_measurement_reflns_used 9957
_cell_measurement_temperature 100(2)
_cell_measurement_theta_max 30.53
_cell_measurement_theta_min 2.30
_cell_volume 1656.78(10)
_computing_cell_refinement 'Bruker SAINT'
_computing_data_collection 'Bruker APEX3'
_computing_data_reduction 'Bruker SAINT'
_computing_molecular_graphics 'Bruker SHELXTL'
_computing_publication_material 'Bruker SHELXTL'
_computing_structure_refinement 'SHELXL-2018/3 (Sheldrick, 2018)'
_computing_structure_solution 'SHELXT 2014/5 (Sheldrick, 2014)'
_diffrn_ambient_temperature 100(2)
_diffrn_measured_fraction_theta_full 0.996
_diffrn_measured_fraction_theta_max 0.987
_diffrn_measurement_device_type 'D8 Venture'
_diffrn_measurement_method '\f and \w scans'
_diffrn_radiation_type MoK\a
_diffrn_radiation_wavelength 0.71073
_diffrn_reflns_av_R_equivalents 0.0248
_diffrn_reflns_av_unetI/netI 0.0296
_diffrn_reflns_Laue_measured_fraction_full 0.996
_diffrn_reflns_Laue_measured_fraction_max 0.987
_diffrn_reflns_limit_h_max 14
_diffrn_reflns_limit_h_min -12
_diffrn_reflns_limit_k_max 23
_diffrn_reflns_limit_k_min -23
_diffrn_reflns_limit_l_max 15
_diffrn_reflns_limit_l_min -15
_diffrn_reflns_number 33903
_diffrn_reflns_point_group_measured_fraction_full 0.996
_diffrn_reflns_point_group_measured_fraction_max 0.981
_diffrn_reflns_theta_full 25.242
_diffrn_reflns_theta_max 30.555
_diffrn_reflns_theta_min 2.125
_diffrn_source microfocus
_exptl_absorpt_coefficient_mu 0.658
_exptl_absorpt_correction_T_max 0.7461
_exptl_absorpt_correction_T_min 0.6454
_exptl_absorpt_correction_type multi-scan
_exptl_absorpt_process_details sadabs
_exptl_crystal_colour red
_exptl_crystal_density_diffrn 1.440
_exptl_crystal_description prism
_exptl_crystal_F_000 744
_exptl_crystal_size_max 0.200
_exptl_crystal_size_mid 0.150
_exptl_crystal_size_min 0.120
_refine_diff_density_max 0.596
_refine_diff_density_min -0.484
_refine_diff_density_rms 0.067
_refine_ls_abs_structure_details
;
 Flack x determined using 4418 quotients [(I+)-(I-)]/[(I+)+(I-)]
 (Parsons, Flack and Wagner, Acta Cryst. B69 (2013) 249-259).
;
_refine_ls_abs_structure_Flack -0.017(6)
_refine_ls_extinction_method none
_refine_ls_goodness_of_fit_ref 1.062
_refine_ls_hydrogen_treatment constr
_refine_ls_matrix_type full
_refine_ls_number_parameters 394
_refine_ls_number_reflns 9951
_refine_ls_number_restraints 1
_refine_ls_restrained_S_all 1.061
_refine_ls_R_factor_all 0.0264
_refine_ls_R_factor_gt 0.0234
_refine_ls_shift/su_max 0.001
_refine_ls_shift/su_mean 0.000
_refine_ls_structure_factor_coef Fsqd
_refine_ls_weighting_details 'w=1/[\s^2^(Fo^2^)+(0.0155P)^2^+0.8910P] where P=(Fo^2^+2Fc^2^)/3'
_refine_ls_weighting_scheme calc
_refine_ls_wR_factor_gt 0.0496
_refine_ls_wR_factor_ref 0.0527
_reflns_Friedel_coverage 0.927
_reflns_Friedel_fraction_full 0.997
_reflns_Friedel_fraction_max 0.975
_reflns_number_gt 9536
_reflns_number_total 9951
_reflns_threshold_expression 'I > 2\s(I)'
_cod_data_source_file d2dt04026c2.cif
_cod_data_source_block RhBiphtBu
_cod_depositor_comments 'Adding full bibliography for 7712233--7712235.cif.'
_cod_original_sg_symbol_H-M 'P 21'
_cod_database_code 7712233
_shelx_shelxl_version_number 2018/3
_shelx_space_group_comment
;
The symmetry employed for this shelxl refinement is uniquely defined
by the following loop, which should always be used as a source of
symmetry information in preference to the above space-group names.
They are only intended as comments.
;

loop_
_space_group_symop_operation_xyz
'x, y, z'
'-x, y+1/2, -z'

loop_
_atom_site_label
_atom_site_type_symbol
_atom_site_fract_x
_atom_site_fract_y
_atom_site_fract_z
_atom_site_U_iso_or_equiv
_atom_site_adp_type
_atom_site_occupancy
_atom_site_site_symmetry_order
_atom_site_calc_flag
_atom_site_refinement_flags_posn
_atom_site_refinement_flags_adp
_atom_site_refinement_flags_occupancy
_atom_site_disorder_assembly
_atom_site_disorder_group
Rh1 Rh 0.45084(2) 0.61030(2) 0.68649(2) 0.01329(4) Uani 1 1 d . . . . .
P2 P 0.66109(7) 0.53548(4) 0.78766(7) 0.01288(12) Uani 1 1 d . . . . .
P1 P 0.39134(7) 0.48491(4) 0.73073(7) 0.01274(12) Uani 1 1 d . . . . .
C1 C 0.5350(3) 0.73645(17) 0.7100(3) 0.0221(6) Uani 1 1 d . . . . .
H1 H 0.638360 0.741867 0.775253 0.027 Uiso 1 1 calc R U . . .
C2 C 0.4364(4) 0.78548(19) 0.7503(3) 0.0316(7) Uani 1 1 d . . . . .
H2A H 0.450698 0.842829 0.736046 0.038 Uiso 1 1 calc R U . . .
H2AB H 0.463769 0.777587 0.851096 0.038 Uiso 1 1 calc R U . . .
C3 C 0.2776(4) 0.7659(2) 0.6698(4) 0.0311(7) Uani 1 1 d . . . . .
H3A H 0.226530 0.784269 0.724866 0.037 Uiso 1 1 calc R U . . .
H3AB H 0.238984 0.796058 0.580831 0.037 Uiso 1 1 calc R U . . .
C4 C 0.2474(3) 0.67721(19) 0.6378(3) 0.0236(6) Uani 1 1 d . . . . .
H4 H 0.185745 0.652758 0.678738 0.028 Uiso 1 1 calc R U . . .
C5 C 0.2380(3) 0.64014(18) 0.5184(3) 0.0216(5) Uani 1 1 d . . . . .
H5 H 0.170368 0.593767 0.488976 0.026 Uiso 1 1 calc R U . . .
C6 C 0.2601(3) 0.67806(19) 0.3995(3) 0.0261(6) Uani 1 1 d . . . . .
H6A H 0.170803 0.705410 0.336770 0.031 Uiso 1 1 calc R U . . .
H6AB H 0.279079 0.635189 0.345111 0.031 Uiso 1 1 calc R U . . .
C7 C 0.3830(3) 0.73863(18) 0.4465(3) 0.0217(5) Uani 1 1 d . . . . .
H7A H 0.413728 0.745648 0.370675 0.026 Uiso 1 1 calc R U . . .
H7AB H 0.348067 0.791084 0.462757 0.026 Uiso 1 1 calc R U . . .
C8 C 0.5102(3) 0.71328(17) 0.5780(3) 0.0203(5) Uani 1 1 d . . . . .
H8 H 0.598878 0.703525 0.564928 0.024 Uiso 1 1 calc R U . . .
C9 C 0.8481(3) 0.43715(17) 0.7177(3) 0.0207(5) Uani 1 1 d . . . . .
H9A H 0.791030 0.394355 0.732061 0.031 Uiso 1 1 calc R U . . .
H9B H 0.934996 0.445504 0.803799 0.031 Uiso 1 1 calc R U . . .
H9C H 0.874143 0.421941 0.642263 0.031 Uiso 1 1 calc R U . . .
C10 C 0.7605(3) 0.51507(16) 0.6782(3) 0.0159(5) Uani 1 1 d . . . . .
C11 C 0.8588(3) 0.58587(16) 0.6874(3) 0.0199(5) Uani 1 1 d . . . . .
H11A H 0.900238 0.577921 0.620739 0.030 Uiso 1 1 calc R U . . .
H11B H 0.935469 0.589177 0.782112 0.030 Uiso 1 1 calc R U . . .
H11C H 0.803398 0.635687 0.665110 0.030 Uiso 1 1 calc R U . . .
C12 C 0.6451(3) 0.50653(17) 0.5269(3) 0.0203(5) Uani 1 1 d . . . . .
H12A H 0.584912 0.554553 0.500903 0.030 Uiso 1 1 calc R U . . .
H12B H 0.586039 0.459392 0.519942 0.030 Uiso 1 1 calc R U . . .
H12C H 0.691159 0.500210 0.463706 0.030 Uiso 1 1 calc R U . . .
C13 C 0.7851(3) 0.55404(17) 0.9764(3) 0.0165(5) Uani 1 1 d . . . . .
C14 C 0.8244(4) 0.64311(19) 0.9963(3) 0.0254(6) Uani 1 1 d . . . . .
H14A H 0.859256 0.659741 0.927725 0.038 Uiso 1 1 calc R U . . .
H14B H 0.899203 0.651902 1.090678 0.038 Uiso 1 1 calc R U . . .
H14C H 0.739778 0.674664 0.983120 0.038 Uiso 1 1 calc R U . . .
C15 C 0.9205(3) 0.50364(18) 1.0281(3) 0.0235(6) Uani 1 1 d . . . . .
H15A H 0.895118 0.447192 1.005507 0.035 Uiso 1 1 calc R U . . .
H15B H 0.973236 0.509724 1.129465 0.035 Uiso 1 1 calc R U . . .
H15C H 0.980369 0.521573 0.982784 0.035 Uiso 1 1 calc R U . . .
C16 C 0.7040(3) 0.5342(2) 1.0646(3) 0.0239(6) Uani 1 1 d . . . . .
H16A H 0.614244 0.564356 1.029269 0.036 Uiso 1 1 calc R U . . .
H16B H 0.762682 0.548868 1.162051 0.036 Uiso 1 1 calc R U . . .
H16C H 0.683286 0.476639 1.058572 0.036 Uiso 1 1 calc R U . . .
C17 C 0.5681(3) 0.43948(15) 0.7819(3) 0.0140(4) Uani 1 1 d . . . . .
H17A H 0.570882 0.402056 0.710613 0.017 Uiso 1 1 calc R U . . .
H17B H 0.604197 0.412664 0.873907 0.017 Uiso 1 1 calc R U . . .
C18 C 0.2585(3) 0.43319(16) 0.5802(3) 0.0152(5) Uani 1 1 d . . . . .
C19 C 0.2909(3) 0.38085(17) 0.4958(3) 0.0184(5) Uani 1 1 d . . . . .
H19 H 0.387247 0.366100 0.520521 0.022 Uiso 1 1 calc R U . . .
C20 C 0.1815(3) 0.34989(19) 0.3745(3) 0.0231(6) Uani 1 1 d . . . . .
H20 H 0.203862 0.313954 0.317187 0.028 Uiso 1 1 calc R U . . .
C21 C 0.0408(3) 0.37148(19) 0.3376(3) 0.0246(6) Uani 1 1 d . . . . .
H21 H -0.033206 0.350728 0.254818 0.030 Uiso 1 1 calc R U . . .
C22 C 0.0080(3) 0.42366(19) 0.4223(3) 0.0227(6) Uani 1 1 d . . . . .
H22 H -0.088375 0.438483 0.397299 0.027 Uiso 1 1 calc R U . . .
C23 C 0.1161(3) 0.45399(17) 0.5432(3) 0.0179(5) Uani 1 1 d . . . . .
H23 H 0.093192 0.489129 0.601136 0.022 Uiso 1 1 calc R U . . .
C24 C 0.3342(3) 0.46896(15) 0.8701(3) 0.0150(5) Uani 1 1 d . . . . .
C25 C 0.3311(3) 0.53618(17) 0.9470(3) 0.0176(5) Uani 1 1 d . . . . .
H25 H 0.355681 0.587164 0.923864 0.021 Uiso 1 1 calc R U . . .
C26 C 0.2922(3) 0.52949(18) 1.0572(3) 0.0204(5) Uani 1 1 d . . . . .
H26 H 0.292333 0.575363 1.110314 0.024 Uiso 1 1 calc R U . . .
C27 C 0.2533(3) 0.45502(19) 1.0887(3) 0.0222(6) Uani 1 1 d . . . . .
H27 H 0.229133 0.449671 1.165188 0.027 Uiso 1 1 calc R U . . .
C28 C 0.2498(3) 0.38840(19) 1.0087(3) 0.0198(6) Uani 1 1 d . . . . .
H28 H 0.218150 0.338461 1.028175 0.024 Uiso 1 1 calc R U . . .
C29 C 0.2919(3) 0.39355(16) 0.8996(3) 0.0155(5) Uani 1 1 d . . . . .
C30 C 0.2864(3) 0.31905(16) 0.8197(3) 0.0157(5) Uani 1 1 d . . . . .
C31 C 0.1536(3) 0.28884(17) 0.7259(3) 0.0215(5) Uani 1 1 d . . . . .
H31 H 0.068470 0.315736 0.714495 0.026 Uiso 1 1 calc R U . . .
C32 C 0.1455(3) 0.22003(18) 0.6495(3) 0.0267(6) Uani 1 1 d . . . . .
H32 H 0.055237 0.200667 0.584412 0.032 Uiso 1 1 calc R U . . .
C33 C 0.2694(4) 0.17950(18) 0.6685(3) 0.0259(6) Uani 1 1 d . . . . .
H33 H 0.263861 0.132493 0.615866 0.031 Uiso 1 1 calc R U . . .
C34 C 0.4010(3) 0.20732(17) 0.7637(3) 0.0226(6) Uani 1 1 d . . . . .
H34 H 0.485382 0.178656 0.778008 0.027 Uiso 1 1 calc R U . . .
C35 C 0.4099(3) 0.27734(16) 0.8387(3) 0.0175(5) Uani 1 1 d . . . . .
H35 H 0.500510 0.296690 0.903049 0.021 Uiso 1 1 calc R U . . .
F1 F 0.2503(3) 0.72506(17) 0.1166(2) 0.0558(7) Uani 1 1 d . . . . .
F2 F 0.0434(3) 0.79265(15) -0.0066(4) 0.0631(8) Uani 1 1 d . . . . .
F3 F 0.1233(3) 0.70185(13) -0.1118(2) 0.0456(6) Uani 1 1 d . . . . .
F4 F 0.24035(19) 0.82001(11) -0.03951(19) 0.0255(4) Uani 1 1 d . . . . .
B1 B 0.1634(4) 0.7595(2) -0.0084(3) 0.0229(6) Uani 1 1 d . . . . .

loop_
_atom_site_aniso_label
_atom_site_aniso_U_11
_atom_site_aniso_U_22
_atom_site_aniso_U_33
_atom_site_aniso_U_23
_atom_site_aniso_U_13
_atom_site_aniso_U_12
Rh1 0.01186(7) 0.01237(7) 0.01585(8) 0.00143(9) 0.00611(6) 0.00107(8)
P2 0.0115(3) 0.0123(3) 0.0146(3) -0.0005(2) 0.0053(2) -0.0003(2)
P1 0.0113(3) 0.0136(3) 0.0137(3) 0.0006(2) 0.0057(2) 0.0000(2)
C1 0.0224(13) 0.0132(12) 0.0274(14) 0.0021(11) 0.0074(11) -0.0014(10)
C2 0.0456(19) 0.0194(15) 0.0289(16) -0.0040(12) 0.0151(14) 0.0017(14)
C3 0.0385(18) 0.0287(16) 0.0310(16) 0.0048(13) 0.0196(14) 0.0153(14)
C4 0.0161(12) 0.0289(15) 0.0274(14) 0.0089(12) 0.0109(11) 0.0086(11)
C5 0.0118(11) 0.0238(13) 0.0241(13) 0.0087(11) 0.0029(10) 0.0020(9)
C6 0.0263(14) 0.0269(15) 0.0198(13) 0.0036(11) 0.0049(11) -0.0009(12)
C7 0.0248(13) 0.0219(13) 0.0201(13) 0.0048(11) 0.0113(11) 0.0018(11)
C8 0.0191(12) 0.0171(13) 0.0269(14) 0.0031(10) 0.0119(11) -0.0010(10)
C9 0.0185(12) 0.0193(13) 0.0276(14) 0.0003(11) 0.0130(11) 0.0034(10)
C10 0.0138(11) 0.0168(12) 0.0195(12) -0.0011(9) 0.0094(9) -0.0002(9)
C11 0.0172(11) 0.0201(13) 0.0259(13) 0.0013(10) 0.0125(10) -0.0019(9)
C12 0.0210(12) 0.0223(13) 0.0203(13) -0.0001(10) 0.0113(10) -0.0007(10)
C13 0.0136(12) 0.0166(13) 0.0172(12) -0.0025(10) 0.0044(10) -0.0011(10)
C14 0.0266(15) 0.0196(14) 0.0230(14) -0.0045(12) 0.0041(12) -0.0033(12)
C15 0.0169(12) 0.0267(15) 0.0216(13) 0.0027(11) 0.0034(10) 0.0050(11)
C16 0.0214(13) 0.0318(16) 0.0186(13) -0.0047(11) 0.0086(11) -0.0029(12)
C17 0.0131(10) 0.0119(11) 0.0174(11) 0.0020(9) 0.0070(9) -0.0002(9)
C18 0.0129(11) 0.0152(12) 0.0160(11) 0.0007(9) 0.0047(9) -0.0026(9)
C19 0.0180(12) 0.0206(13) 0.0173(12) -0.0002(10) 0.0082(10) -0.0012(10)
C20 0.0258(14) 0.0250(14) 0.0181(13) -0.0060(11) 0.0090(11) -0.0071(11)
C21 0.0237(14) 0.0310(16) 0.0154(12) -0.0021(11) 0.0048(11) -0.0105(12)
C22 0.0131(11) 0.0309(15) 0.0209(13) 0.0054(11) 0.0042(10) -0.0043(10)
C23 0.0138(11) 0.0207(13) 0.0188(12) -0.0002(10) 0.0065(10) -0.0030(9)
C24 0.0136(10) 0.0162(12) 0.0154(11) 0.0014(9) 0.0065(9) 0.0001(9)
C25 0.0168(11) 0.0163(12) 0.0199(12) -0.0010(10) 0.0080(10) 0.0011(9)
C26 0.0203(12) 0.0238(14) 0.0197(12) -0.0016(11) 0.0110(10) 0.0044(10)
C27 0.0242(13) 0.0265(15) 0.0195(13) 0.0031(11) 0.0130(11) 0.0064(11)
C28 0.0208(13) 0.0201(14) 0.0204(14) 0.0062(11) 0.0106(11) 0.0045(10)
C29 0.0130(11) 0.0161(12) 0.0179(12) 0.0021(9) 0.0071(9) 0.0019(9)
C30 0.0167(11) 0.0143(11) 0.0175(12) 0.0021(9) 0.0085(9) -0.0005(9)
C31 0.0189(12) 0.0201(13) 0.0238(13) 0.0037(11) 0.0075(10) -0.0019(10)
C32 0.0275(14) 0.0240(15) 0.0248(15) -0.0015(12) 0.0074(12) -0.0082(12)
C33 0.0392(17) 0.0182(13) 0.0235(14) -0.0026(11) 0.0165(13) -0.0035(12)
C34 0.0292(14) 0.0190(13) 0.0261(14) 0.0034(11) 0.0181(12) 0.0033(11)
C35 0.0175(11) 0.0181(12) 0.0188(12) 0.0044(10) 0.0096(10) 0.0000(10)
F1 0.0609(16) 0.0630(17) 0.0282(11) 0.0200(11) 0.0046(11) -0.0091(13)
F2 0.0532(15) 0.0327(12) 0.132(3) 0.0035(14) 0.0666(17) 0.0037(11)
F3 0.0679(16) 0.0322(11) 0.0364(11) -0.0113(9) 0.0219(11) -0.0216(11)
F4 0.0211(8) 0.0234(9) 0.0263(10) -0.0005(7) 0.0047(7) -0.0052(7)
B1 0.0238(15) 0.0206(15) 0.0219(15) 0.0012(12) 0.0074(13) -0.0001(12)

loop_
_atom_type_symbol
_atom_type_description
_atom_type_scat_dispersion_real
_atom_type_scat_dispersion_imag
_atom_type_scat_source
C C 0.0033 0.0016 'International Tables Vol C Tables 4.2.6.8 and 6.1.1.4'
H H 0.0000 0.0000 'International Tables Vol C Tables 4.2.6.8 and 6.1.1.4'
B B 0.0013 0.0007 'International Tables Vol C Tables 4.2.6.8 and 6.1.1.4'
F F 0.0171 0.0103 'International Tables Vol C Tables 4.2.6.8 and 6.1.1.4'
P P 0.1023 0.0942 'International Tables Vol C Tables 4.2.6.8 and 6.1.1.4'
Rh Rh -1.1178 0.9187 'International Tables Vol C Tables 4.2.6.8 and 6.1.1.4'

loop_
_geom_angle_atom_site_label_1
_geom_angle_atom_site_label_2
_geom_angle_atom_site_label_3
_geom_angle
_geom_angle_site_symmetry_1
_geom_angle_site_symmetry_3
_geom_angle_publ_flag
C5 Rh1 C4 35.90(11) . . ?
C5 Rh1 C1 94.80(11) . . ?
C4 Rh1 C1 80.85(11) . . ?
C5 Rh1 P1 96.18(8) . . ?
C4 Rh1 P1 101.17(8) . . ?
C1 Rh1 P1 163.51(8) . . ?
C5 Rh1 C8 79.43(10) . . ?
C4 Rh1 C8 86.47(11) . . ?
C1 Rh1 C8 34.97(11) . . ?
P1 Rh1 C8 160.49(8) . . ?
C5 Rh1 P2 154.14(8) . . ?
C4 Rh1 P2 166.49(8) . . ?
C1 Rh1 P2 102.02(8) . . ?
P1 Rh1 P2 72.35(2) . . ?
C8 Rh1 P2 103.51(7) . . ?
C17 P2 C10 103.66(12) . . ?
C17 P2 C13 106.58(12) . . ?
C10 P2 C13 112.33(12) . . ?
C17 P2 Rh1 94.44(8) . . ?
C10 P2 Rh1 117.52(8) . . ?
C13 P2 Rh1 118.56(9) . . ?
C18 P1 C24 104.76(12) . . ?
C18 P1 C17 110.34(12) . . ?
C24 P1 C17 109.11(12) . . ?
C18 P1 Rh1 115.07(9) . . ?
C24 P1 Rh1 120.48(9) . . ?
C17 P1 Rh1 96.66(8) . . ?
C8 C1 C2 126.2(3) . . ?
C8 C1 Rh1 74.18(17) . . ?
C2 C1 Rh1 105.2(2) . . ?
C8 C1 H1 114.2 . . ?
C2 C1 H1 114.2 . . ?
Rh1 C1 H1 114.2 . . ?
C1 C2 C3 115.0(3) . . ?
C1 C2 H2A 108.5 . . ?
C3 C2 H2A 108.5 . . ?
C1 C2 H2AB 108.5 . . ?
C3 C2 H2AB 108.5 . . ?
H2A C2 H2AB 107.5 . . ?
C4 C3 C2 113.7(3) . . ?
C4 C3 H3A 108.8 . . ?
C2 C3 H3A 108.8 . . ?
C4 C3 H3AB 108.8 . . ?
C2 C3 H3AB 108.8 . . ?
H3A C3 H3AB 107.7 . . ?
C5 C4 C3 124.7(3) . . ?
C5 C4 Rh1 71.16(16) . . ?
C3 C4 Rh1 110.5(2) . . ?
C5 C4 H4 114.2 . . ?
C3 C4 H4 114.2 . . ?
Rh1 C4 H4 114.2 . . ?
C4 C5 C6 127.1(3) . . ?
C4 C5 Rh1 72.94(16) . . ?
C6 C5 Rh1 108.08(18) . . ?
C4 C5 H5 113.6 . . ?
C6 C5 H5 113.6 . . ?
Rh1 C5 H5 113.6 . . ?
C5 C6 C7 114.0(2) . . ?
C5 C6 H6A 108.8 . . ?
C7 C6 H6A 108.8 . . ?
C5 C6 H6AB 108.8 . . ?
C7 C6 H6AB 108.8 . . ?
H6A C6 H6AB 107.7 . . ?
C8 C7 C6 112.9(2) . . ?
C8 C7 H7A 109.0 . . ?
C6 C7 H7A 109.0 . . ?
C8 C7 H7AB 109.0 . . ?
C6 C7 H7AB 109.0 . . ?
H7A C7 H7AB 107.8 . . ?
C1 C8 C7 125.0(3) . . ?
C1 C8 Rh1 70.85(16) . . ?
C7 C8 Rh1 110.94(18) . . ?
C1 C8 H8 114.0 . . ?
C7 C8 H8 114.0 . . ?
Rh1 C8 H8 114.0 . . ?
C10 C9 H9A 109.5 . . ?
C10 C9 H9B 109.5 . . ?
H9A C9 H9B 109.5 . . ?
C10 C9 H9C 109.5 . . ?
H9A C9 H9C 109.5 . . ?
H9B C9 H9C 109.5 . . ?
C11 C10 C9 109.6(2) . . ?
C11 C10 C12 109.6(2) . . ?
C9 C10 C12 108.0(2) . . ?
C11 C10 P2 110.14(18) . . ?
C9 C10 P2 113.57(19) . . ?
C12 C10 P2 105.84(17) . . ?
C10 C11 H11A 109.5 . . ?
C10 C11 H11B 109.5 . . ?
H11A C11 H11B 109.5 . . ?
C10 C11 H11C 109.5 . . ?
H11A C11 H11C 109.5 . . ?
H11B C11 H11C 109.5 . . ?
C10 C12 H12A 109.5 . . ?
C10 C12 H12B 109.5 . . ?
H12A C12 H12B 109.5 . . ?
C10 C12 H12C 109.5 . . ?
H12A C12 H12C 109.5 . . ?
H12B C12 H12C 109.5 . . ?
C15 C13 C14 109.7(2) . . ?
C15 C13 C16 108.7(2) . . ?
C14 C13 C16 107.9(3) . . ?
C15 C13 P2 113.36(19) . . ?
C14 C13 P2 109.0(2) . . ?
C16 C13 P2 107.96(18) . . ?
C13 C14 H14A 109.5 . . ?
C13 C14 H14B 109.5 . . ?
H14A C14 H14B 109.5 . . ?
C13 C14 H14C 109.5 . . ?
H14A C14 H14C 109.5 . . ?
H14B C14 H14C 109.5 . . ?
C13 C15 H15A 109.5 . . ?
C13 C15 H15B 109.5 . . ?
H15A C15 H15B 109.5 . . ?
C13 C15 H15C 109.5 . . ?
H15A C15 H15C 109.5 . . ?
H15B C15 H15C 109.5 . . ?
C13 C16 H16A 109.5 . . ?
C13 C16 H16B 109.5 . . ?
H16A C16 H16B 109.5 . . ?
C13 C16 H16C 109.5 . . ?
H16A C16 H16C 109.5 . . ?
H16B C16 H16C 109.5 . . ?
P1 C17 P2 95.23(12) . . ?
P1 C17 H17A 112.7 . . ?
P2 C17 H17A 112.7 . . ?
P1 C17 H17B 112.7 . . ?
P2 C17 H17B 112.7 . . ?
H17A C17 H17B 110.2 . . ?
C19 C18 C23 119.4(2) . . ?
C19 C18 P1 124.3(2) . . ?
C23 C18 P1 116.1(2) . . ?
C18 C19 C20 120.0(3) . . ?
C18 C19 H19 120.0 . . ?
C20 C19 H19 120.0 . . ?
C21 C20 C19 120.2(3) . . ?
C21 C20 H20 119.9 . . ?
C19 C20 H20 119.9 . . ?
C20 C21 C22 119.8(3) . . ?
C20 C21 H21 120.1 . . ?
C22 C21 H21 120.1 . . ?
C23 C22 C21 120.1(3) . . ?
C23 C22 H22 120.0 . . ?
C21 C22 H22 120.0 . . ?
C22 C23 C18 120.4(3) . . ?
C22 C23 H23 119.8 . . ?
C18 C23 H23 119.8 . . ?
C25 C24 C29 120.0(2) . . ?
C25 C24 P1 116.82(19) . . ?
C29 C24 P1 123.2(2) . . ?
C26 C25 C24 120.9(3) . . ?
C26 C25 H25 119.6 . . ?
C24 C25 H25 119.6 . . ?
C27 C26 C25 119.3(3) . . ?
C27 C26 H26 120.3 . . ?
C25 C26 H26 120.3 . . ?
C28 C27 C26 120.2(3) . . ?
C28 C27 H27 119.9 . . ?
C26 C27 H27 119.9 . . ?
C27 C28 C29 121.2(3) . . ?
C27 C28 H28 119.4 . . ?
C29 C28 H28 119.4 . . ?
C28 C29 C24 118.3(3) . . ?
C28 C29 C30 117.8(2) . . ?
C24 C29 C30 123.9(2) . . ?
C35 C30 C31 119.0(3) . . ?
C35 C30 C29 121.6(2) . . ?
C31 C30 C29 119.4(2) . . ?
C32 C31 C30 120.5(3) . . ?
C32 C31 H31 119.7 . . ?
C30 C31 H31 119.7 . . ?
C31 C32 C33 119.9(3) . . ?
C31 C32 H32 120.1 . . ?
C33 C32 H32 120.1 . . ?
C34 C33 C32 120.2(3) . . ?
C34 C33 H33 119.9 . . ?
C32 C33 H33 119.9 . . ?
C33 C34 C35 120.1(3) . . ?
C33 C34 H34 120.0 . . ?
C35 C34 H34 120.0 . . ?
C30 C35 C34 120.2(3) . . ?
C30 C35 H35 119.9 . . ?
C34 C35 H35 119.9 . . ?
F2 B1 F1 112.4(3) . . ?
F2 B1 F3 109.0(3) . . ?
F1 B1 F3 109.0(3) . . ?
F2 B1 F4 108.7(3) . . ?
F1 B1 F4 108.9(3) . . ?
F3 B1 F4 108.7(3) . . ?

loop_
_geom_bond_atom_site_label_1
_geom_bond_atom_site_label_2
_geom_bond_distance
_geom_bond_site_symmetry_2
_geom_bond_publ_flag
Rh1 C5 2.219(3) . ?
Rh1 C4 2.241(3) . ?
Rh1 C1 2.251(3) . ?
Rh1 P1 2.2861(7) . ?
Rh1 C8 2.293(3) . ?
Rh1 P2 2.3356(7) . ?
P2 C17 1.857(3) . ?
P2 C10 1.883(3) . ?
P2 C13 1.884(3) . ?
P1 C18 1.818(3) . ?
P1 C24 1.830(3) . ?
P1 C17 1.837(3) . ?
C1 C8 1.366(4) . ?
C1 C2 1.506(5) . ?
C1 H1 1.0000 . ?
C2 C3 1.530(5) . ?
C2 H2A 0.9900 . ?
C2 H2AB 0.9900 . ?
C3 C4 1.520(5) . ?
C3 H3A 0.9900 . ?
C3 H3AB 0.9900 . ?
C4 C5 1.375(4) . ?
C4 H4 1.0000 . ?
C5 C6 1.513(4) . ?
C5 H5 1.0000 . ?
C6 C7 1.532(4) . ?
C6 H6A 0.9900 . ?
C6 H6AB 0.9900 . ?
C7 C8 1.513(4) . ?
C7 H7A 0.9900 . ?
C7 H7AB 0.9900 . ?
C8 H8 1.0000 . ?
C9 C10 1.538(4) . ?
C9 H9A 0.9800 . ?
C9 H9B 0.9800 . ?
C9 H9C 0.9800 . ?
C10 C11 1.536(4) . ?
C10 C12 1.543(4) . ?
C11 H11A 0.9800 . ?
C11 H11B 0.9800 . ?
C11 H11C 0.9800 . ?
C12 H12A 0.9800 . ?
C12 H12B 0.9800 . ?
C12 H12C 0.9800 . ?
C13 C15 1.522(4) . ?
C13 C14 1.532(4) . ?
C13 C16 1.537(4) . ?
C14 H14A 0.9800 . ?
C14 H14B 0.9800 . ?
C14 H14C 0.9800 . ?
C15 H15A 0.9800 . ?
C15 H15B 0.9800 . ?
C15 H15C 0.9800 . ?
C16 H16A 0.9800 . ?
C16 H16B 0.9800 . ?
C16 H16C 0.9800 . ?
C17 H17A 0.9900 . ?
C17 H17B 0.9900 . ?
C18 C19 1.390(4) . ?
C18 C23 1.399(4) . ?
C19 C20 1.399(4) . ?
C19 H19 0.9500 . ?
C20 C21 1.386(4) . ?
C20 H20 0.9500 . ?
C21 C22 1.393(4) . ?
C21 H21 0.9500 . ?
C22 C23 1.387(4) . ?
C22 H22 0.9500 . ?
C23 H23 0.9500 . ?
C24 C25 1.395(4) . ?
C24 C29 1.411(4) . ?
C25 C26 1.394(4) . ?
C25 H25 0.9500 . ?
C26 C27 1.391(4) . ?
C26 H26 0.9500 . ?
C27 C28 1.389(4) . ?
C27 H27 0.9500 . ?
C28 C29 1.403(4) . ?
C28 H28 0.9500 . ?
C29 C30 1.492(4) . ?
C30 C35 1.394(4) . ?
C30 C31 1.402(4) . ?
C31 C32 1.387(4) . ?
C31 H31 0.9500 . ?
C32 C33 1.388(5) . ?
C32 H32 0.9500 . ?
C33 C34 1.385(4) . ?
C33 H33 0.9500 . ?
C34 C35 1.394(4) . ?
C34 H34 0.9500 . ?
C35 H35 0.9500 . ?
F1 B1 1.369(4) . ?
F2 B1 1.368(4) . ?
F3 B1 1.382(4) . ?
F4 B1 1.411(4) . ?
